data_7062786
loop_
_publ_author_name
'Zhao, Peiran'
'Liu, Yuqian'
'He, Cheng'
'Duan, Chunying'

_publ_section_title
;
 A dual-functional 3D cerium MOF heterogeneous catalyst for catalysing
 Knoevenagel condensation and cyanosilylation
;
_journal_issue 41
_journal_name_full 'New Journal of Chemistry'
_journal_page_first 19114
_journal_page_last 19121
_journal_paper_doi 10.1039/D3NJ02630B
_journal_volume 47
_journal_year 2023
_chemical_formula_moiety 'C16 H10 N O9 Tb, 3[H2O]'
_chemical_formula_sum 'C16 H16 N O12 Tb'
_chemical_formula_weight 573.229
_space_group_crystal_system orthorhombic
_space_group_IT_number 52
_space_group_name_Hall '-P 2a 2bc'
_space_group_name_H-M_alt 'P n n a'
_symmetry_Int_Tables_number 52
_atom_sites_solution_primary dual
_audit_creation_date 2023-09-20
_audit_creation_method
;
Olex2 1.5-alpha
(compiled 2023.08.24 svn.re1ec1418 for OlexSys, GUI svn.r6817)
;
_audit_update_record
;
2023-09-28 deposited with the CCDC.	2023-10-03 downloaded from the CCDC.
;
_cell_angle_alpha 90
_cell_angle_beta 90
_cell_angle_gamma 90
_cell_formula_units_Z 4
_cell_length_a 8.9732(6)
_cell_length_b 13.3957(8)
_cell_length_c 14.6655(9)
_cell_measurement_reflns_used 5736
_cell_measurement_temperature 296(2)
_cell_measurement_theta_max 27.52
_cell_measurement_theta_min 2.66
_cell_volume 1762.83(19)
_computing_cell_refinement 'Bruker SAINT'
_computing_data_collection 'Bruker APEX2'
_computing_data_reduction 'Bruker SAINT'
_computing_molecular_graphics 'Olex2 1.5-alpha (Dolomanov et al., 2009)'
_computing_publication_material 'Olex2 1.5-alpha (Dolomanov et al., 2009)'
_computing_structure_refinement 'olex2.refine 1.5-alpha (Bourhis et al., 2015)'
_computing_structure_solution 'SHELXT 2018/2 (Sheldrick, 2018)'
_diffrn_ambient_temperature 296.00
_diffrn_measured_fraction_theta_full 0.9853
_diffrn_measured_fraction_theta_max 0.9853
_diffrn_measurement_device_type 'Bruker APEX-II CCD'
_diffrn_measurement_method '\f and \w scans'
_diffrn_radiation_type 'Mo K\a'
_diffrn_radiation_wavelength 0.71073
_diffrn_reflns_av_R_equivalents 0.0689
_diffrn_reflns_av_unetI/netI 0.0635
_diffrn_reflns_Laue_measured_fraction_full 0.9853
_diffrn_reflns_Laue_measured_fraction_max 0.9853
_diffrn_reflns_limit_h_max 11
_diffrn_reflns_limit_h_min -11
_diffrn_reflns_limit_k_max 17
_diffrn_reflns_limit_k_min -16
_diffrn_reflns_limit_l_max 18
_diffrn_reflns_limit_l_min -19
_diffrn_reflns_number 15940
_diffrn_reflns_point_group_measured_fraction_full 0.9853
_diffrn_reflns_point_group_measured_fraction_max 0.9853
_diffrn_reflns_theta_full 24.9934
_diffrn_reflns_theta_max 24.99
_diffrn_reflns_theta_min 3.90
_exptl_absorpt_coefficient_mu 4.085
_exptl_absorpt_correction_T_max 0.3334
_exptl_absorpt_correction_T_min 0.2587
_exptl_absorpt_correction_type multi-scan
_exptl_absorpt_process_details SADABS
_exptl_crystal_colour colourless
_exptl_crystal_colour_primary colourless
_exptl_crystal_density_diffrn 2.156
_exptl_crystal_description block
_exptl_crystal_F_000 1117.031
_exptl_crystal_size_max 0.24
_exptl_crystal_size_mid 0.22
_exptl_crystal_size_min 0.2
_refine_diff_density_max 1.2613
_refine_diff_density_min -1.2759
_refine_diff_density_rms 0.2860
_refine_ls_d_res_high 0.8411
_refine_ls_d_res_low 5.2278
_refine_ls_goodness_of_fit_ref 1.0523
_refine_ls_hydrogen_treatment constr
_refine_ls_matrix_type full
_refine_ls_number_constraints 11
_refine_ls_number_parameters 124
_refine_ls_number_reflns 1537
_refine_ls_number_restraints 0
_refine_ls_restrained_S_all 1.0523
_refine_ls_R_factor_all 0.0503
_refine_ls_R_factor_gt 0.0358
_refine_ls_shift/su_max 0.0002
_refine_ls_shift/su_mean 0.0000
_refine_ls_structure_factor_coef Fsqd
_refine_ls_weighting_details 'w=1/[\s^2^(Fo^2^)+(0.0000P)^2^+27.2211P] where P=(Fo^2^+2Fc^2^)/3'
_refine_ls_weighting_scheme calc
_refine_ls_wR_factor_gt 0.0733
_refine_ls_wR_factor_ref 0.0799
_reflns_Friedel_coverage 0.0
_reflns_limit_h_max 10
_reflns_limit_h_min 0
_reflns_limit_k_max 15
_reflns_limit_k_min 0
_reflns_limit_l_max 17
_reflns_limit_l_min 0
_reflns_number_gt 1184
_reflns_number_total 1537
_reflns_threshold_expression I>=2u(I)
_cod_data_source_file d3nj02630b2.cif
_cod_data_source_block TB
_cod_depositor_comments 'Adding full bibliography for 7062785--7062786.cif.'
_cod_original_formula_sum 'C16 H16 N1 O12 Tb1'
_cod_database_code 7062786
_exptl_absorpt_special_details
;
 SADABS 2016/2 was used for absorption correction.
 R(int) was  0.0355 after correction. The Ratio of minimum to maximum transmission is 0.2587 and 0.3334. 
;
_olex2_refinement_description
;
1. Fixed Uiso
 At 1.2 times of:
  All C(H) groups, All N(H) groups
 At 1.5 times of:
  All O(H,H) groups
2. Others
 Fixed Sof: H00a(0.5) H00b(0.5)
3.a Rotating group:
 O006(H00a,H00b)
3.b Aromatic/amide H refined with riding coordinates:
 N005(H005), C00A(H00c), C00B(H00d), C00C(H00e)
;
_smtbx_masks_special_details
;
A solvent mask was calculated and 120 electrons were 
found in a volume of 348\%A^3^ in 1 void per unit cell. 
This is consistent with the presence of 3[H2O] per Formula Unit 
which account for 120 electrons per unit cell.
;
_smtbx_masks_void_probe_radius 1.2
_smtbx_masks_void_truncation_radius 1.2
_olex2_submission_special_instructions 'No special instructions were received'

loop_
_space_group_symop_id
_space_group_symop_operation_xyz
1 x,y,z
2 x,-y+1/2,-z+1/2
3 -x+1/2,y+1/2,-z+1/2
4 -x+1/2,-y,z
5 -x,-y,-z
6 -x,y-1/2,z-1/2
7 x-1/2,-y-1/2,z-1/2
8 x-1/2,y,-z

loop_
_atom_site_label
_atom_site_type_symbol
_atom_site_fract_x
_atom_site_fract_y
_atom_site_fract_z
_atom_site_U_iso_or_equiv
_atom_site_adp_type
_atom_site_occupancy
_atom_site_site_symmetry_order
_atom_site_refinement_flags_posn
_atom_site_refinement_flags_adp
_atom_site_refinement_flags_occupancy
Tb01 Tb 0.75 0.5 0.59623(3) 0.01686(15) Uani 1.000000 2 S T P
O002 O 0.3930(6) 0.3602(4) 0.4453(4) 0.0324(13) Uani 1.000000 1 . . .
O003 O 0.5244(6) 0.0020(4) 0.7946(3) 0.0365(12) Uani 1.000000 1 . . .
O004 O 0.5672(6) 0.3913(4) 0.5468(4) 0.0379(14) Uani 1.000000 1 . . .
N005 N 0.25 0.0 0.4919(6) 0.037(2) Uani 1.000000 2 S T P
H005 H 0.25 0.0 0.4333(6) 0.045(3) Uiso 1.000000 2 RS T P
O006 O 0.75 0.5 0.4211(5) 0.048(2) Uani 1.000000 2 S T P
H00a H 0.8249 0.49999999999999994 0.3856(5) 0.072(3) Uiso 0.500000 1 GR . P
H00b H 0.6751 0.49999999999999994 0.3856(5) 0.072(3) Uiso 0.500000 1 GR . P
O007 O 0.7065(5) 0.1091(4) 0.7703(3) 0.0303(12) Uani 1.000000 1 . . .
C008 C 0.3400(8) 0.0689(5) 0.5382(5) 0.0275(17) Uani 1.000000 1 . . .
C009 C 0.4741(7) 0.3356(5) 0.5104(5) 0.0210(15) Uani 1.000000 1 . . .
C00A C 0.4094(9) 0.0426(5) 0.6191(5) 0.0300(17) Uani 1.000000 1 . . .
H00c H 0.3908(9) -0.0202(5) 0.6434(5) 0.036(2) Uiso 1.000000 1 R . .
C00B C 0.5320(7) 0.2008(5) 0.6263(5) 0.0236(15) Uani 1.000000 1 . . .
H00d H 0.5997(7) 0.2439(5) 0.6538(5) 0.0283(18) Uiso 1.000000 1 R . .
C00C C 0.3621(8) 0.1639(5) 0.5038(5) 0.0267(16) Uani 1.000000 1 . . .
H00e H 0.3126(8) 0.1837(5) 0.4511(5) 0.0320(19) Uiso 1.000000 1 R . .
C00D C 0.5053(8) 0.1059(5) 0.6651(5) 0.0252(16) Uani 1.000000 1 . . .
C00E C 0.5832(9) 0.0709(5) 0.7483(5) 0.0282(16) Uani 1.000000 1 . . .
C00F C 0.4584(8) 0.2303(5) 0.5477(5) 0.0233(15) Uani 1.000000 1 . . .

loop_
_atom_site_aniso_label
_atom_site_aniso_U_11
_atom_site_aniso_U_22
_atom_site_aniso_U_33
_atom_site_aniso_U_12
_atom_site_aniso_U_13
_atom_site_aniso_U_23
Tb01 0.0210(2) 0.0128(2) 0.0168(2) -0.0053(2) -0.000000 0.000000
O002 0.045(3) 0.019(3) 0.033(3) -0.004(2) -0.019(3) 0.010(2)
O003 0.047(3) 0.032(3) 0.031(3) 0.005(3) -0.004(2) 0.018(3)
O004 0.045(3) 0.024(3) 0.045(4) -0.023(3) -0.013(3) 0.005(3)
N005 0.054(6) 0.030(4) 0.028(5) -0.024(5) -0.000000 0.000000
O006 0.043(4) 0.073(6) 0.029(4) -0.006(5) -0.000000 0.000000
O007 0.031(3) 0.030(3) 0.030(3) 0.004(2) -0.008(2) 0.004(2)
C008 0.038(4) 0.026(4) 0.018(4) -0.012(3) -0.001(3) 0.003(3)
C009 0.029(4) 0.018(3) 0.017(4) -0.006(3) 0.004(3) -0.002(3)
C00A 0.046(4) 0.018(3) 0.026(4) -0.006(3) -0.001(3) 0.007(3)
C00B 0.021(3) 0.023(4) 0.026(4) -0.005(3) -0.004(3) 0.005(3)
C00C 0.027(4) 0.024(4) 0.029(4) -0.008(3) -0.006(3) 0.006(3)
C00D 0.028(4) 0.026(4) 0.021(4) -0.001(3) -0.003(3) 0.001(3)
C00E 0.041(4) 0.026(4) 0.018(4) 0.010(3) 0.005(3) 0.005(3)
C00F 0.027(4) 0.017(3) 0.026(4) -0.006(3) -0.005(3) 0.009(3)

loop_
_atom_type_symbol
_atom_type_scat_dispersion_real
_atom_type_scat_dispersion_imag
_atom_type_scat_Cromer_Mann_a1
_atom_type_scat_Cromer_Mann_a2
_atom_type_scat_Cromer_Mann_a3
_atom_type_scat_Cromer_Mann_a4
_atom_type_scat_Cromer_Mann_b1
_atom_type_scat_Cromer_Mann_b2
_atom_type_scat_Cromer_Mann_b3
_atom_type_scat_Cromer_Mann_b4
_atom_type_scat_Cromer_Mann_c
_atom_type_scat_source
_atom_type_scat_dispersion_source
C 0.00313 0.00162 2.31000 1.02000 1.58860 0.86500 20.84390 10.20750 0.56870 51.65120 0.21560 'International Tables Volume C Table 6.1.1.4 (pp. 500-502)' 'Brennan, Cowan, Rev. Sci. Instrum., 1992, 63, 850'
H 0.00000 0.00000 0.49300 0.32291 0.14019 0.04081 10.51090 26.12570 3.14236 57.79970 0.00304 'International Tables Volume C Table 6.1.1.4 (pp. 500-502)' 'Brennan, Cowan, Rev. Sci. Instrum., 1992, 63, 850'
N 0.00612 0.00332 12.21260 3.13220 2.01250 1.16630 0.00570 9.89330 28.99750 0.58260 -11.52900 'International Tables Volume C Table 6.1.1.4 (pp. 500-502)' 'Brennan, Cowan, Rev. Sci. Instrum., 1992, 63, 850'
O 0.01085 0.00610 3.04850 2.28680 1.54630 0.86700 13.27710 5.70110 0.32390 32.90890 0.25080 'International Tables Volume C Table 6.1.1.4 (pp. 500-502)' 'Brennan, Cowan, Rev. Sci. Instrum., 1992, 63, 850'
Tb -0.11435 4.17243 25.89760 18.21850 14.31670 2.95354 2.24256 0.19614 12.66480 115.36200 3.58324 'International Tables Volume C Table 6.1.1.4 (pp. 500-502)' 'Brennan, Cowan, Rev. Sci. Instrum., 1992, 63, 850'

loop_
_geom_angle_atom_site_label_1
_geom_angle_atom_site_label_2
_geom_angle_atom_site_label_3
_geom_angle
_geom_angle_site_symmetry_1
_geom_angle_site_symmetry_3
_geom_angle_publ_flag
O002 Tb01 O002 149.9(3) 8_656 5_666 y
O003 Tb01 O002 74.99(18) 3_656 8_656 y
O003 Tb01 O002 74.99(18) 2_556 5_666 y
O003 Tb01 O002 125.50(18) 3_656 5_666 y
O003 Tb01 O002 125.50(18) 2_556 8_656 y
O003 Tb01 O003 103.3(2) 2_556 3_656 y
O004 Tb01 O002 91.91(19) . 5_666 y
O004 Tb01 O002 78.7(2) . 8_656 y
O004 Tb01 O002 91.91(19) 4_665 8_656 y
O004 Tb01 O002 78.7(2) 4_665 5_666 y
O004 Tb01 O003 139.29(19) . 3_656 y
O004 Tb01 O003 139.29(19) 4_665 2_556 y
O004 Tb01 O003 68.4(2) 4_665 3_656 y
O004 Tb01 O003 68.4(2) . 2_556 y
O004 Tb01 O004 143.4(3) . 4_665 y
O006 Tb01 O002 74.97(13) . 5_666 y
O006 Tb01 O002 74.97(13) . 8_656 y
O006 Tb01 O003 128.34(11) . 3_656 y
O006 Tb01 O003 128.34(11) . 2_556 y
O006 Tb01 O004 71.72(14) . 4_665 y
O006 Tb01 O004 71.72(14) . . y
O007 Tb01 O002 79.67(17) 3_656 5_666 y
O007 Tb01 O002 79.67(17) 2_556 8_656 y
O007 Tb01 O002 126.13(18) 3_656 8_656 y
O007 Tb01 O002 126.13(18) 2_556 5_666 y
O007 Tb01 O003 68.85(17) 3_656 2_556 y
O007 Tb01 O003 51.62(17) 2_556 2_556 y
O007 Tb01 O003 68.85(17) 2_556 3_656 y
O007 Tb01 O003 51.62(17) 3_656 3_656 y
O007 Tb01 O004 76.32(18) 3_656 4_665 y
O007 Tb01 O004 137.13(19) 2_556 4_665 y
O007 Tb01 O004 137.13(19) 3_656 . y
O007 Tb01 O004 76.32(18) 2_556 . y
O007 Tb01 O006 142.30(12) 2_556 . y
O007 Tb01 O006 142.30(12) 3_656 . y
O007 Tb01 O007 75.4(2) 2_556 3_656 y
C00E Tb01 O002 103.1(2) 3_656 5_666 y
C00E Tb01 O002 103.1(2) 2_556 8_656 y
C00E Tb01 O002 100.6(2) 2_556 5_666 y
C00E Tb01 O002 100.6(2) 3_656 8_656 y
C00E Tb01 O003 85.43(19) 3_656 2_556 y
C00E Tb01 O003 25.88(19) 2_556 2_556 y
C00E Tb01 O003 85.43(19) 2_556 3_656 y
C00E Tb01 O003 25.88(19) 3_656 3_656 y
C00E Tb01 O004 145.4(2) 3_656 . y
C00E Tb01 O004 70.9(2) 3_656 4_665 y
C00E Tb01 O004 70.9(2) 2_556 . y
C00E Tb01 O004 145.4(2) 2_556 4_665 y
C00E Tb01 O006 142.13(14) 3_656 . y
C00E Tb01 O006 142.13(14) 2_556 . y
C00E Tb01 O007 25.76(18) 2_556 2_556 y
C00E Tb01 O007 25.76(18) 3_656 3_656 y
C00E Tb01 O007 69.61(18) 3_656 2_556 y
C00E Tb01 O007 69.61(18) 2_556 3_656 y
C00E Tb01 C00E 75.7(3) 2_556 3_656 y
C009 O002 Tb01 136.8(5) . 5_666 ?
C00E O003 Tb01 90.8(4) . 3_646 ?
C009 O004 Tb01 172.8(5) . 4_665 ?
C008 N005 H005 119.0(4) . . ?
C008 N005 H005 119.0(4) 4 . ?
C008 N005 C008 122.1(9) 4 . ?
H00a O006 Tb01 127.7 4_665 . ?
H00a O006 Tb01 127.7 . . ?
H00a O006 H00a 104.5 4_665 . ?
H00b O006 Tb01 127.7 . . ?
H00b O006 Tb01 127.7 4_665 . ?
H00b O006 H00a 104.5 . . ?
H00b O006 H00a 104.5 4_665 4_665 ?
H00b O006 H00a 0.0 . 4_665 ?
H00b O006 H00a 0.0 4_665 . ?
H00b O006 H00b 104.5 4_665 . ?
C00E O007 Tb01 95.8(4) . 3_646 ?
C00A C008 N005 120.4(6) . 4 ?
C00C C008 N005 120.8(7) . 4 ?
C00C C008 C00A 118.8(7) . . ?
O004 C009 O002 124.4(6) . . ?
C00F C009 O002 117.9(6) . . ?
C00F C009 O004 117.7(6) . . ?
H00c C00A C008 118.6(4) . . ?
C00D C00A C008 122.8(7) . . ?
C00D C00A H00c 118.6(4) . . ?
C00D C00B H00d 119.6(4) . . ?
C00F C00B H00d 119.6(4) . . ?
C00F C00B C00D 120.7(6) . . ?
H00e C00C C008 119.8(4) . . ?
C00F C00C C008 120.4(7) . . ?
C00F C00C H00e 119.8(4) . . ?
C00B C00D C00A 117.4(7) . . ?
C00E C00D C00A 120.1(7) . . ?
C00E C00D C00B 122.4(6) . . ?
O003 C00E Tb01 63.3(4) . 3_646 ?
O007 C00E Tb01 58.4(4) . 3_646 ?
O007 C00E O003 121.8(7) . . ?
C00D C00E Tb01 176.6(5) . 3_646 ?
C00D C00E O003 118.5(7) . . ?
C00D C00E O007 119.7(7) . . ?
C00B C00F C009 121.3(6) . . ?
C00C C00F C009 118.9(6) . . ?
C00C C00F C00B 119.7(6) . . ?

loop_
_geom_bond_atom_site_label_1
_geom_bond_atom_site_label_2
_geom_bond_distance
_geom_bond_site_symmetry_2
_geom_bond_publ_flag
Tb01 O002 2.350(5) 5_666 y
Tb01 O002 2.350(5) 8_656 y
Tb01 O003 2.581(5) 2_556 y
Tb01 O003 2.581(5) 3_656 y
Tb01 O004 2.310(5) 4_665 y
Tb01 O004 2.310(5) . y
Tb01 O006 2.568(7) . y
Tb01 O007 2.473(5) 3_656 y
Tb01 O007 2.473(5) 2_556 y
Tb01 C00E 2.888(7) 2_556 y
Tb01 C00E 2.888(7) 3_656 y
O002 C009 1.244(8) . ?
O003 C00E 1.260(9) . ?
O004 C009 1.241(8) . ?
N005 H005 0.8600 . ?
N005 C008 1.401(8) . ?
N005 C008 1.401(8) 4 ?
O006 H00a 0.8500 . ?
O006 H00a 0.8500 4_665 ?
O006 H00b 0.8500 . ?
O006 H00b 0.8500 4_665 ?
O007 C00E 1.261(9) . ?
C008 C00A 1.385(10) . ?
C008 C00C 1.383(9) . ?
C009 C00F 1.520(9) . ?
C00A H00c 0.9300 . ?
C00A C00D 1.383(10) . ?
C00B H00d 0.9300 . ?
C00B C00D 1.413(10) . ?
C00B C00F 1.387(10) . ?
C00C H00e 0.9300 . ?
C00C C00F 1.397(9) . ?
C00D C00E 1.482(10) . ?

loop_
_geom_torsion_atom_site_label_1
_geom_torsion_atom_site_label_2
_geom_torsion_atom_site_label_3
_geom_torsion_atom_site_label_4
_geom_torsion
_geom_torsion_site_symmetry_1
_geom_torsion_site_symmetry_2
_geom_torsion_site_symmetry_3
_geom_torsion_site_symmetry_4
_geom_torsion_publ_flag
Tb01 O002 C009 O004 -43.3(7) 5_666 . . . ?
Tb01 O002 C009 O004 -43.3(7) 8_556 . . . ?
Tb01 O002 C009 C00F 136.8(6) 5_666 . . . ?
Tb01 O002 C009 C00F 136.8(6) 8_556 . . . ?
Tb01 O003 C00E O007 -2.1(4) 3_646 . . . ?
Tb01 O003 C00E O007 -2.1(4) 2_556 . . . ?
Tb01 O003 C00E C00D 176.8(3) 2_556 . . . ?
Tb01 O003 C00E C00D 176.8(3) 3_646 . . . ?
Tb01 O007 C00E O003 2.2(4) 3_646 . . . ?
Tb01 O007 C00E O003 2.2(4) 2_556 . . . ?
Tb01 O007 C00E C00D -176.7(4) 2_556 . . . ?
Tb01 O007 C00E C00D -176.7(4) 3_646 . . . ?
O002 C009 C00F C00B -172.6(6) . . . . ?
O002 C009 C00F C00C 4.4(8) . . . . ?
O003 C00E C00D C00A -25.8(8) . . . . ?
O003 C00E C00D C00B 158.4(7) . . . . ?
O004 C009 C00F C00B 7.6(8) . . . . ?
O004 C009 C00F C00C -175.4(7) . . . . ?
N005 C008 C00A C00D 176.7(7) 4 . . . ?
N005 C008 C00A C00D 176.7(7) . . . . ?
N005 C008 C00C C00F -176.5(7) 4 . . . ?
N005 C008 C00C C00F -176.5(7) . . . . ?
O007 C00E C00D C00A 153.2(7) . . . . ?
O007 C00E C00D C00B -22.6(8) . . . . ?
C008 C00A C00D C00B -0.2(9) . . . . ?
C008 C00A C00D C00E -176.2(7) . . . . ?
C008 C00C C00F C009 -177.1(7) . . . . ?
C008 C00C C00F C00B -0.1(9) . . . . ?
C009 C00F C00B C00D 173.8(6) . . . . ?
C00A C00D C00B C00F 3.2(8) . . . . ?

loop_
_smtbx_masks_void_nr
_smtbx_masks_void_average_x
_smtbx_masks_void_average_y
_smtbx_masks_void_average_z
_smtbx_masks_void_volume
_smtbx_masks_void_count_electrons
_smtbx_masks_void_content
1 0.122 0.250 0.750 87.3 29.7 '3 H2O'
2 -0.122 0.750 0.250 87.3 31.9 '3 H2O'
3 0.378 0.750 0.750 87.3 30.9 '3 H2O'
4 0.622 0.250 0.250 87.3 30.7 '3 H2O'
